data_7052934
loop_
_publ_author_name
'Lemmerer, Andreas'
'Fernandes, Manuel A.'

_publ_section_title
;
 Adventures in co-crystal land: high Z&#x2032;, stoichiometric variations,
 polymorphism and phase transitions in the co-crystals of four liquid and
 solid cyclic carboxylic acids with the supramolecular reagent
 isonicotinamide
;
_journal_issue 11
_journal_name_full 'New Journal of Chemistry'
_journal_page_first 2242
_journal_paper_doi 10.1039/c2nj40186j
_journal_volume 36
_journal_year 2012
_chemical_formula_moiety 'C7 H12 O2, C6 H6 N2 O'
_chemical_formula_sum 'C13 H18 N2 O3'
_chemical_formula_weight 250.29
_chemical_name_common '(cyclohexanecarboxylic acid).(isonicotinamide) Form I'
_chemical_name_systematic
;
(cyclohexanecarboxylic acid).(isonicotinamide) Form I
;
_space_group_crystal_system triclinic
_space_group_IT_number 2
_space_group_name_Hall '-P 1'
_space_group_name_H-M_alt 'P -1'
_symmetry_space_group_name_Hall '-P 1'
_symmetry_space_group_name_H-M 'P -1'
_atom_sites_solution_hydrogens geom
_atom_sites_solution_primary direct
_atom_sites_solution_secondary difmap
_audit_conform_dict_location ftp://ftp.iucr.org/pub/cif_core.dic
_audit_conform_dict_name cif_core.dic
_audit_conform_dict_version 2.3
_audit_creation_date 2011-11-14T06:38:34-00:00
_audit_creation_method 'WinGX routine CIF_UPDATE'
_cell_angle_alpha 68.763(3)
_cell_angle_beta 76.211(3)
_cell_angle_gamma 82.636(3)
_cell_formula_units_Z 2
_cell_length_a 6.9587(4)
_cell_length_b 9.0375(5)
_cell_length_c 12.3302(8)
_cell_measurement_reflns_used 1760
_cell_measurement_temperature 336(2)
_cell_measurement_theta_max 20.58
_cell_measurement_theta_min 2.42
_cell_volume 701.20(7)
_computing_cell_refinement 'SAINT-Plus (Bruker, 2004)'
_computing_data_collection 'APEX2 (Bruker, 2005)'
_computing_data_reduction 'SAINT-Plus and XPREP (Bruker 2004)'
_computing_molecular_graphics
;
Ortep-3 for Windows (Farrugia, 1997) and DIAMOND (Brandenburg, 1999)
;
_computing_publication_material
;
WinGX publication routines (Farrugia, 1999) and PLATON (Spek, 2002)
;
_computing_structure_refinement 'SHELXL-97 (Sheldrick, 2008)'
_computing_structure_solution 'SHELXS-97 (Sheldrick, 2008)'
_diffrn_ambient_temperature 336(2)
_diffrn_measured_fraction_theta_full 0.991
_diffrn_measured_fraction_theta_max 0.991
_diffrn_measurement_device_type 'Bruker APEX II CCD area detector'
_diffrn_measurement_method '\w scans'
_diffrn_radiation_monochromator graphite
_diffrn_radiation_type MoK\a
_diffrn_radiation_wavelength 0.71073
_diffrn_reflns_av_R_equivalents 0.0208
_diffrn_reflns_av_unetI/netI 0.0281
_diffrn_reflns_limit_h_max 8
_diffrn_reflns_limit_h_min -8
_diffrn_reflns_limit_k_max 10
_diffrn_reflns_limit_k_min -10
_diffrn_reflns_limit_l_max 14
_diffrn_reflns_limit_l_min -14
_diffrn_reflns_number 6918
_diffrn_reflns_theta_full 25.12
_diffrn_reflns_theta_max 25.12
_diffrn_reflns_theta_min 1.81
_diffrn_standards_number 0
_exptl_absorpt_coefficient_mu 0.085
_exptl_absorpt_correction_T_max 0.9612
_exptl_absorpt_correction_T_min 0.9291
_exptl_absorpt_correction_type multi-scan
_exptl_absorpt_process_details 'SADABS (Sheldrick, 1996)'
_exptl_crystal_colour colourless
_exptl_crystal_density_diffrn 1.185
_exptl_crystal_density_meas 0
_exptl_crystal_density_method 'not measured'
_exptl_crystal_description block
_exptl_crystal_F_000 268
_exptl_crystal_size_max 0.88
_exptl_crystal_size_mid 0.53
_exptl_crystal_size_min 0.47
_refine_diff_density_max 0.351
_refine_diff_density_min -0.205
_refine_diff_density_rms 0.039
_refine_ls_extinction_method none
_refine_ls_goodness_of_fit_ref 1.056
_refine_ls_hydrogen_treatment constr
_refine_ls_matrix_type full
_refine_ls_number_parameters 217
_refine_ls_number_reflns 2485
_refine_ls_number_restraints 184
_refine_ls_restrained_S_all 1.721
_refine_ls_R_factor_all 0.1331
_refine_ls_R_factor_gt 0.0739
_refine_ls_shift/su_max 0
_refine_ls_shift/su_mean 0
_refine_ls_structure_factor_coef Fsqd
_refine_ls_weighting_details 'calc w=1/[\s^2^(Fo^2^)+(0.1359P)^2^+0.1911P] where P=(Fo^2^+2Fc^2^)/3'
_refine_ls_weighting_scheme calc
_refine_ls_wR_factor_gt 0.2275
_refine_ls_wR_factor_ref 0.2788
_reflns_number_gt 1259
_reflns_number_total 2485
_reflns_threshold_expression >2sigma(I)
_cod_data_source_file c2nj40186j.txt
_cod_data_source_block 4b
_cod_database_code 7052934

loop_
_space_group_symop_operation_xyz
'x, y, z'
'-x, -y, -z'

loop_
_atom_site_label
_atom_site_type_symbol
_atom_site_fract_x
_atom_site_fract_y
_atom_site_fract_z
_atom_site_U_iso_or_equiv
_atom_site_adp_type
_atom_site_occupancy
_atom_site_symmetry_multiplicity
_atom_site_calc_flag
_atom_site_refinement_flags
_atom_site_disorder_assembly
_atom_site_disorder_group
C1 C 0.7498(7) 0.7649(6) 0.9031(5) 0.0713(14) Uani 1 1 d . . .
C2 C 0.5608(8) 0.8044(7) 0.8839(6) 0.0911(19) Uani 1 1 d . . .
H2A H 0.495 0.8967 0.893 0.109 Uiso 1 1 calc R . .
C3 C 0.4705(9) 0.7067(8) 0.8512(6) 0.102(2) Uani 1 1 d . . .
H3 H 0.3422 0.7353 0.8388 0.122 Uiso 1 1 calc R . .
C4 C 0.7358(11) 0.5370(7) 0.8547(6) 0.103(2) Uani 1 1 d . . .
H4 H 0.7979 0.4438 0.845 0.123 Uiso 1 1 calc R . .
C5 C 0.8374(9) 0.6277(7) 0.8874(6) 0.0932(19) Uani 1 1 d . . .
H5 H 0.9658 0.5964 0.899 0.112 Uiso 1 1 calc R . .
C6 C 0.8598(8) 0.8620(6) 0.9426(5) 0.0787(16) Uani 1 1 d . . .
N1 N 0.7950(7) 1.0113(5) 0.9267(5) 0.0940(17) Uani 1 1 d . . .
H1S H 0.8535 1.0704 0.9489 0.113 Uiso 1 1 calc R . .
H1A H 0.6946 1.0492 0.8942 0.113 Uiso 1 1 calc R . .
N2 N 0.5535(8) 0.5745(6) 0.8360(5) 0.0952(16) Uani 1 1 d . . .
O1 O 1.0013(6) 0.8020(5) 0.9882(4) 0.1074(16) Uani 1 1 d . . .
C7A C 0.290(3) 0.225(2) 0.6763(16) 0.123(5) Uani 0.5 1 d PDU A 1
H7A H 0.2684 0.1153 0.7297 0.148 Uiso 0.5 1 calc PR A 1
C8A C 0.093(2) 0.297(2) 0.6638(18) 0.152(5) Uani 0.5 1 d PDU A 1
H8A H 0.1037 0.4093 0.6163 0.183 Uiso 0.5 1 calc PR A 1
H8B H 0.0131 0.289 0.7417 0.183 Uiso 0.5 1 calc PR A 1
C9A C -0.007(3) 0.216(3) 0.6049(18) 0.181(6) Uani 0.5 1 d PDU A 1
H9A H -0.1343 0.2688 0.5922 0.218 Uiso 0.5 1 calc PR A 1
H9B H -0.0279 0.1057 0.6545 0.218 Uiso 0.5 1 calc PR A 1
C10A C 0.144(3) 0.228(3) 0.4760(17) 0.197(7) Uani 0.5 1 d PDU A 1
H10A H 0.0868 0.1801 0.4329 0.237 Uiso 0.5 1 calc PR A 1
H10B H 0.1675 0.3383 0.4275 0.237 Uiso 0.5 1 calc PR A 1
C11A C 0.331(3) 0.142(3) 0.5036(19) 0.194(6) Uani 0.5 1 d PDU A 1
H11A H 0.4212 0.1425 0.43 0.233 Uiso 0.5 1 calc PR A 1
H11B H 0.3047 0.0322 0.5521 0.233 Uiso 0.5 1 calc PR A 1
C12A C 0.431(2) 0.213(2) 0.5681(16) 0.155(5) Uani 0.5 1 d PDU A 1
H12A H 0.5463 0.146 0.5906 0.186 Uiso 0.5 1 calc PR A 1
H12B H 0.4755 0.3171 0.5161 0.186 Uiso 0.5 1 calc PR A 1
C7B C 0.259(4) 0.2703(19) 0.6835(16) 0.125(5) Uani 0.5 1 d PDU A 2
H7B H 0.125 0.2955 0.7224 0.15 Uiso 0.5 1 calc PR A 2
C8B C 0.282(3) 0.363(2) 0.5553(14) 0.155(5) Uani 0.5 1 d PDU A 2
H8C H 0.4152 0.3445 0.5149 0.186 Uiso 0.5 1 calc PR A 2
H8D H 0.2635 0.4753 0.5446 0.186 Uiso 0.5 1 calc PR A 2
C9B C 0.134(4) 0.321(2) 0.498(2) 0.194(6) Uani 0.5 1 d PDU A 2
H9C H -0.0003 0.339 0.5372 0.232 Uiso 0.5 1 calc PR A 2
H9D H 0.1514 0.3875 0.4146 0.232 Uiso 0.5 1 calc PR A 2
C10B C 0.169(4) 0.147(2) 0.5081(18) 0.195(7) Uani 0.5 1 d PDU A 2
H10C H 0.0798 0.121 0.4685 0.234 Uiso 0.5 1 calc PR A 2
H10D H 0.3037 0.1288 0.4694 0.234 Uiso 0.5 1 calc PR A 2
C11B C 0.134(3) 0.046(2) 0.6329(16) 0.171(6) Uani 0.5 1 d PDU A 2
H11C H 0.1572 -0.0644 0.6386 0.206 Uiso 0.5 1 calc PR A 2
H11D H -0.0027 0.0609 0.6702 0.206 Uiso 0.5 1 calc PR A 2
C12B C 0.268(3) 0.0841(18) 0.6975(16) 0.151(5) Uani 0.5 1 d PDU A 2
H12C H 0.4035 0.0529 0.6679 0.181 Uiso 0.5 1 calc PR A 2
H12D H 0.2329 0.0213 0.7814 0.181 Uiso 0.5 1 calc PR A 2
C13 C 0.3931(11) 0.3009(8) 0.7428(6) 0.101(2) Uani 1 1 d . . .
O2 O 0.3458(9) 0.4468(6) 0.7395(5) 0.141(2) Uani 1 1 d . A .
H2 H 0.4119 0.4702 0.7773 0.212 Uiso 1 1 calc R . .
O3 O 0.5093(9) 0.2222(6) 0.7959(6) 0.137(2) Uani 1 1 d . A .

loop_
_atom_site_aniso_label
_atom_site_aniso_U_11
_atom_site_aniso_U_22
_atom_site_aniso_U_33
_atom_site_aniso_U_23
_atom_site_aniso_U_13
_atom_site_aniso_U_12
C1 0.075(3) 0.066(3) 0.082(3) -0.033(3) -0.023(3) 0.000(2)
C2 0.082(4) 0.081(4) 0.138(5) -0.063(4) -0.039(4) 0.007(3)
C3 0.093(4) 0.094(4) 0.149(6) -0.066(4) -0.046(4) 0.002(3)
C4 0.126(5) 0.076(4) 0.129(5) -0.056(4) -0.044(4) 0.010(4)
C5 0.097(4) 0.075(4) 0.124(5) -0.049(4) -0.042(4) 0.014(3)
C6 0.073(3) 0.079(4) 0.099(4) -0.043(3) -0.029(3) 0.001(3)
N1 0.098(3) 0.077(3) 0.138(4) -0.055(3) -0.060(3) 0.009(3)
N2 0.120(4) 0.077(3) 0.107(4) -0.043(3) -0.037(3) -0.013(3)
O1 0.099(3) 0.091(3) 0.166(4) -0.062(3) -0.074(3) 0.016(2)
C7A 0.189(10) 0.103(10) 0.134(8) -0.079(7) -0.085(8) 0.007(9)
C8A 0.156(10) 0.193(13) 0.154(10) -0.095(9) -0.058(9) -0.015(9)
C9A 0.184(11) 0.222(15) 0.180(11) -0.075(11) -0.078(9) -0.065(11)
C10A 0.269(14) 0.230(17) 0.156(11) -0.096(11) -0.111(10) -0.019(14)
C11A 0.259(14) 0.236(16) 0.171(12) -0.146(11) -0.090(11) 0.009(13)
C12A 0.176(11) 0.175(13) 0.169(11) -0.111(10) -0.059(9) -0.001(10)
C7B 0.176(12) 0.106(9) 0.138(8) -0.073(8) -0.075(9) 0.005(9)
C8B 0.212(12) 0.132(9) 0.147(9) -0.039(8) -0.078(10) -0.051(10)
C9B 0.289(15) 0.189(11) 0.152(11) -0.055(10) -0.122(11) -0.051(13)
C10B 0.283(16) 0.206(13) 0.165(10) -0.087(11) -0.112(12) -0.057(13)
C11B 0.239(15) 0.156(11) 0.175(11) -0.071(9) -0.093(11) -0.066(11)
C12B 0.236(14) 0.108(8) 0.157(10) -0.055(8) -0.099(10) -0.043(10)
C13 0.130(5) 0.078(4) 0.118(5) -0.043(4) -0.057(4) -0.004(4)
O2 0.183(5) 0.091(3) 0.200(5) -0.067(3) -0.116(4) 0.014(3)
O3 0.166(5) 0.099(3) 0.188(5) -0.065(3) -0.113(4) 0.033(3)

loop_
_atom_type_symbol
_atom_type_description
_atom_type_scat_dispersion_real
_atom_type_scat_dispersion_imag
_atom_type_scat_source
C C 0.0033 0.0016 'International Tables Vol C Tables 4.2.6.8 and 6.1.1.4'
H H 0 0 'International Tables Vol C Tables 4.2.6.8 and 6.1.1.4'
N N 0.0061 0.0033 'International Tables Vol C Tables 4.2.6.8 and 6.1.1.4'
O O 0.0106 0.006 'International Tables Vol C Tables 4.2.6.8 and 6.1.1.4'

loop_
_geom_angle_atom_site_label_1
_geom_angle_atom_site_label_2
_geom_angle_atom_site_label_3
_geom_angle
C5 C1 C2 117.1(5)
C5 C1 C6 119.6(5)
C2 C1 C6 123.3(5)
C3 C2 C1 119.2(5)
C3 C2 H2A 120.4
C1 C2 H2A 120.4
N2 C3 C2 124.1(6)
N2 C3 H3 117.9
C2 C3 H3 117.9
N2 C4 C5 123.5(5)
N2 C4 H4 118.3
C5 C4 H4 118.3
C4 C5 C1 119.7(6)
C4 C5 H5 120.1
C1 C5 H5 120.1
O1 C6 N1 122.9(5)
O1 C6 C1 119.8(5)
N1 C6 C1 117.3(5)
C6 N1 H1S 120
C6 N1 H1A 120
H1S N1 H1A 120
C3 N2 C4 116.4(5)
C8A C7A C12A 118.0(15)
C8A C7A C13 112.0(12)
C12A C7A C13 110.0(13)
C8A C7A H7A 105.2
C12A C7A H7A 105.2
C13 C7A H7A 105.2
C7A C8A C9A 110.9(14)
C7A C8A H8A 109.5
C9A C8A H8A 109.5
C7A C8A H8B 109.5
C9A C8A H8B 109.5
H8A C8A H8B 108
C8A C9A C10A 106.3(15)
C8A C9A H9A 110.5
C10A C9A H9A 110.5
C8A C9A H9B 110.5
C10A C9A H9B 110.5
H9A C9A H9B 108.7
C11A C10A C9A 106.9(14)
C11A C10A H10A 110.3
C9A C10A H10A 110.3
C11A C10A H10B 110.3
C9A C10A H10B 110.3
H10A C10A H10B 108.6
C10A C11A C12A 113.2(15)
C10A C11A H11A 108.9
C12A C11A H11A 108.9
C10A C11A H11B 108.9
C12A C11A H11B 108.9
H11A C11A H11B 107.8
C7A C12A C11A 109.9(13)
C7A C12A H12A 109.7
C11A C12A H12A 109.7
C7A C12A H12B 109.7
C11A C12A H12B 109.7
H12A C12A H12B 108.2
C13 C7B C8B 116.3(16)
C13 C7B C12B 111.7(13)
C8B C7B C12B 107.0(14)
C13 C7B H7B 107.1
C8B C7B H7B 107.1
C12B C7B H7B 107.1
C7B C8B C9B 113.0(16)
C7B C8B H8C 109
C9B C8B H8C 109
C7B C8B H8D 109
C9B C8B H8D 109
H8C C8B H8D 107.8
C10B C9B C8B 109.4(14)
C10B C9B H9C 109.8
C8B C9B H9C 109.8
C10B C9B H9D 109.8
C8B C9B H9D 109.8
H9C C9B H9D 108.3
C11B C10B C9B 110.0(16)
C11B C10B H10C 109.7
C9B C10B H10C 109.7
C11B C10B H10D 109.7
C9B C10B H10D 109.7
H10C C10B H10D 108.2
C10B C11B C12B 111.3(14)
C10B C11B H11C 109.4
C12B C11B H11C 109.4
C10B C11B H11D 109.4
C12B C11B H11D 109.4
H11C C11B H11D 108
C11B C12B C7B 114.0(14)
C11B C12B H12C 108.8
C7B C12B H12C 108.8
C11B C12B H12D 108.8
C7B C12B H12D 108.8
H12C C12B H12D 107.7
O3 C13 O2 121.7(6)
O3 C13 C7B 133.8(9)
O2 C13 C7B 104.1(9)
O3 C13 C7A 117.9(8)
O2 C13 C7A 120.4(8)
C13 O2 H2 109.5

loop_
_geom_bond_atom_site_label_1
_geom_bond_atom_site_label_2
_geom_bond_distance
C1 C5 1.367(7)
C1 C2 1.372(7)
C1 C6 1.500(7)
C2 C3 1.362(8)
C2 H2A 0.93
C3 N2 1.315(7)
C3 H3 0.93
C4 N2 1.322(8)
C4 C5 1.364(8)
C4 H4 0.93
C5 H5 0.93
C6 O1 1.219(6)
C6 N1 1.326(6)
N1 H1S 0.86
N1 H1A 0.86
C7A C8A 1.461(14)
C7A C12A 1.487(15)
C7A C13 1.568(17)
C7A H7A 0.98
C8A C9A 1.522(14)
C8A H8A 0.97
C8A H8B 0.97
C9A C10A 1.659(14)
C9A H9A 0.97
C9A H9B 0.97
C10A C11A 1.476(15)
C10A H10A 0.97
C10A H10B 0.97
C11A C12A 1.506(14)
C11A H11A 0.97
C11A H11B 0.97
C12A H12A 0.97
C12A H12B 0.97
C7B C13 1.42(2)
C7B C8B 1.478(15)
C7B C12B 1.623(13)
C7B H7B 0.98
C8B C9B 1.532(14)
C8B H8C 0.97
C8B H8D 0.97
C9B C10B 1.519(15)
C9B H9C 0.97
C9B H9D 0.97
C10B C11B 1.457(15)
C10B H10C 0.97
C10B H10D 0.97
C11B C12B 1.503(13)
C11B H11C 0.97
C11B H11D 0.97
C12B H12C 0.97
C12B H12D 0.97
C13 O3 1.165(7)
C13 O2 1.306(7)
O2 H2 0.82

loop_
_geom_hbond_atom_site_label_D
_geom_hbond_atom_site_label_H
_geom_hbond_atom_site_label_A
_geom_hbond_distance_DH
_geom_hbond_distance_HA
_geom_hbond_distance_DA
_geom_hbond_angle_DHA
_geom_hbond_site_symmetry_A
N1 H1A O3 0.86 2.1 2.918(7) 158 1_565
N1 H1S O1 0.86 2.07 2.925(6) 176 2_777
O2 H2 N2 0.82 1.86 2.661(7) 166 .

loop_
_geom_torsion_atom_site_label_1
_geom_torsion_atom_site_label_2
_geom_torsion_atom_site_label_3
_geom_torsion_atom_site_label_4
_geom_torsion
C5 C1 C2 C3 0.3(9)
C6 C1 C2 C3 -178.2(6)
C1 C2 C3 N2 -0.2(11)
N2 C4 C5 C1 0.4(11)
C2 C1 C5 C4 -0.4(10)
C6 C1 C5 C4 178.2(5)
C5 C1 C6 O1 -18.1(9)
C2 C1 C6 O1 160.4(6)
C5 C1 C6 N1 162.6(6)
C2 C1 C6 N1 -19.0(8)
C2 C3 N2 C4 0.2(11)
C5 C4 N2 C3 -0.3(10)
C12A C7A C8A C9A 54(2)
C13 C7A C8A C9A -177.0(15)
C7A C8A C9A C10A -56(2)
C8A C9A C10A C11A 61(2)
C9A C10A C11A C12A -61(3)
C8A C7A C12A C11A -49(2)
C13 C7A C12A C11A -179.2(14)
C10A C11A C12A C7A 54(2)
C13 C7B C8B C9B 178.9(17)
C12B C7B C8B C9B 53(3)
C7B C8B C9B C10B -62(3)
C8B C9B C10B C11B 62(3)
C9B C10B C11B C12B -59(3)
C10B C11B C12B C7B 53(3)
C13 C7B C12B C11B -178.0(16)
C8B C7B C12B C11B -50(2)
C8B C7B C13 O3 -121.2(17)
C12B C7B C13 O3 2(2)
C8B C7B C13 O2 66.4(19)
C12B C7B C13 O2 -170.3(13)
C8B C7B C13 C7A -98(5)
C12B C7B C13 C7A 26(4)
C8A C7A C13 O3 152.3(14)
C12A C7A C13 O3 -74.4(17)
C8A C7A C13 O2 -27(2)
C12A C7A C13 O2 106.7(14)
C8A C7A C13 C7B -9(4)
C12A C7A C13 C7B 125(5)
